data_4312649
loop_
_publ_author_name
'Vincent J. Catalano'
'Stephen J. Horner'

_publ_contact_author_address
;
Department of Chemistry
University of Nevada
Reno, NV  89557
;
_publ_contact_author_email vjc@unr.edu
_publ_contact_author_name 'Professor Vincent J. Catalano'
_publ_contact_author_phone '775 784 1329'
_publ_section_title
;
 Luminescent Gold(I) and Silver(I) Complexes of
 2-(Diphenylphosphino)-1-methylimidazole (dpim): Characterization of a
 Three-Coordinate Au(I)-Ag(I) Dimer with a Short Metal-Metal Separation
;
_journal_name_full 'Inorganic Chemistry'
_journal_page_first 8430
_journal_page_last 8438
_journal_paper_doi 10.1021/ic030200m
_journal_volume 42
_journal_year 2003
_chemical_formula_sum 'C20.25 H15 Ag Cl N4.5 O4 P'
_chemical_formula_weight 559.66
_chemical_name_common 1
_chemical_name_systematic
;
?
;
_space_group_IT_number 14
_symmetry_cell_setting monoclinic
_symmetry_space_group_name_Hall '-P 2ybc'
_symmetry_space_group_name_H-M 'P 1 21/c 1'
_atom_sites_solution_hydrogens geom
_atom_sites_solution_primary direct
_atom_sites_solution_secondary difmap
_audit_creation_method SHELXL-97
_cell_angle_alpha 90.00
_cell_angle_beta 109.693(10)
_cell_angle_gamma 90.00
_cell_formula_units_Z 4
_cell_length_a 13.4304(10)
_cell_length_b 16.6652(18)
_cell_length_c 11.737(2)
_cell_measurement_reflns_used 30
_cell_measurement_temperature 298(2)
_cell_measurement_theta_max 12.54
_cell_measurement_theta_min 3.68
_cell_volume 2473.3(6)
_computing_cell_refinement 'Bruker XSCANS'
_computing_data_collection 'Bruker XSCANS'
_computing_data_reduction 'Bruker SHELXTL'
_computing_molecular_graphics 'Bruker SHELXTL'
_computing_publication_material 'Bruker SHELXTL'
_computing_structure_refinement 'SHELXL-97 (Sheldrick, 1997)'
_computing_structure_solution 'SHELXS-97 (Sheldrick, 1990)'
_diffrn_ambient_temperature 298(2)
_diffrn_measured_fraction_theta_full 1.000
_diffrn_measured_fraction_theta_max 1.000
_diffrn_measurement_device_type 'Bruker P4'
_diffrn_measurement_method '\w scans'
_diffrn_radiation_monochromator graphite
_diffrn_radiation_source 'fine-focus sealed tube'
_diffrn_radiation_type MoK\a
_diffrn_radiation_wavelength 0.71073
_diffrn_reflns_av_R_equivalents 0.0270
_diffrn_reflns_av_sigmaI/netI 0.0411
_diffrn_reflns_limit_h_max 15
_diffrn_reflns_limit_h_min -15
_diffrn_reflns_limit_k_max 1
_diffrn_reflns_limit_k_min -19
_diffrn_reflns_limit_l_max 13
_diffrn_reflns_limit_l_min -1
_diffrn_reflns_number 5398
_diffrn_reflns_theta_full 25.00
_diffrn_reflns_theta_max 25.00
_diffrn_reflns_theta_min 2.02
_diffrn_standards_interval_count 97
_diffrn_standards_number 3
_exptl_absorpt_coefficient_mu 1.020
_exptl_absorpt_correction_T_max 0.6471
_exptl_absorpt_correction_T_min 0.4754
_exptl_absorpt_correction_type empirical
_exptl_crystal_colour colorless
_exptl_crystal_density_diffrn 1.503
_exptl_crystal_density_method 'not measured'
_exptl_crystal_description block
_exptl_crystal_F_000 1116
_exptl_crystal_size_max .24
_exptl_crystal_size_mid .50
_exptl_crystal_size_min .40
_refine_diff_density_max 0.833
_refine_diff_density_min -0.709
_refine_diff_density_rms 0.098
_refine_ls_extinction_method none
_refine_ls_goodness_of_fit_ref 1.019
_refine_ls_hydrogen_treatment mixed
_refine_ls_matrix_type full
_refine_ls_number_parameters 313
_refine_ls_number_reflns 4350
_refine_ls_number_restraints 36
_refine_ls_restrained_S_all 1.033
_refine_ls_R_factor_all 0.0740
_refine_ls_R_factor_gt 0.0511
_refine_ls_shift/su_max 0.002
_refine_ls_shift/su_mean 0.000
_refine_ls_structure_factor_coef Fsqd
_refine_ls_weighting_details 'calc w=1/[\s^2^(Fo^2^)+(0.0838P)^2^+3.0400P] where P=(Fo^2^+2Fc^2^)/3'
_refine_ls_weighting_scheme calc
_refine_ls_wR_factor_gt 0.1329
_refine_ls_wR_factor_ref 0.1473
_reflns_number_gt 3265
_reflns_number_total 4350
_reflns_threshold_expression >2sigma(I)
_cod_data_source_file ic030200m_2.cif
_cod_data_source_block testa
_cod_depositor_comments
;
The following automatic conversions were performed:

'_symmetry_cell_setting' value 'Monoclinic' changed to 'monoclinic'
according to the built-in table from CIF Core dictionary named
'cif_core.dic' version 2.4.1 from 2010-06-29.

Automatic conversion script
Id: cif_fix_values 1646 2011-03-28 12:23:43Z adriana 
;
_cod_original_cell_volume 2473.4(6)
_cod_original_formula_sum 'C20.25 H15 Ag Cl N4.50 O4 P'
_cod_database_code 4312649

loop_
_symmetry_equiv_pos_as_xyz
'x, y, z'
'-x, y+1/2, -z+1/2'
'-x, -y, -z'
'x, -y-1/2, z-1/2'

loop_
_atom_site_label
_atom_site_type_symbol
_atom_site_fract_x
_atom_site_fract_y
_atom_site_fract_z
_atom_site_U_iso_or_equiv
_atom_site_adp_type
_atom_site_occupancy
_atom_site_symmetry_multiplicity
_atom_site_calc_flag
_atom_site_refinement_flags
_atom_site_disorder_assembly
_atom_site_disorder_group
Ag1 Ag 0.41922(3) 0.02758(3) 0.55341(4) 0.04808(18) Uani 1 1 d . . .
P1 P 0.55155(11) 0.12234(8) 0.65656(13) 0.0379(3) Uani 1 1 d . . .
N1 N 0.7222(4) 0.1988(3) 0.6041(4) 0.0452(11) Uani 1 1 d . . .
N2 N 0.6552(3) 0.0907(3) 0.4957(4) 0.0419(10) Uani 1 1 d . . .
N3 N 0.2711(5) 0.0819(4) 0.3772(6) 0.0832(19) Uani 1 1 d . . .
C1 C 0.6495(4) 0.1383(3) 0.5842(5) 0.0392(12) Uani 1 1 d . . .
C2 C 0.7340(5) 0.1199(4) 0.4591(6) 0.0524(15) Uani 1 1 d . . .
H2A H 0.7560 0.0977 0.3988 0.063 Uiso 1 1 calc R . .
C3 C 0.7763(5) 0.1875(4) 0.5257(6) 0.0560(15) Uani 1 1 d . . .
H3A H 0.8310 0.2191 0.5185 0.067 Uiso 1 1 calc R . .
C4 C 0.7441(5) 0.2618(3) 0.6939(6) 0.0574(16) Uani 1 1 d . . .
H4A H 0.8108 0.2863 0.7018 0.086 Uiso 1 1 calc R . .
H4B H 0.7468 0.2394 0.7702 0.086 Uiso 1 1 calc R . .
H4C H 0.6892 0.3015 0.6691 0.086 Uiso 1 1 calc R . .
C5 C 0.4908(4) 0.2208(3) 0.6550(5) 0.0413(12) Uani 1 1 d . . .
C6 C 0.5064(4) 0.2683(3) 0.7560(5) 0.0503(14) Uani 1 1 d . . .
H6A H 0.5516 0.2513 0.8311 0.060 Uiso 1 1 calc R . .
C7 C 0.4549(5) 0.3412(4) 0.7455(6) 0.0558(16) Uani 1 1 d . . .
H7A H 0.4661 0.3729 0.8139 0.067 Uiso 1 1 calc R . .
C8 C 0.3884(5) 0.3671(3) 0.6372(6) 0.0562(16) Uani 1 1 d . . .
H8A H 0.3540 0.4161 0.6316 0.067 Uiso 1 1 calc R . .
C9 C 0.3719(5) 0.3204(4) 0.5348(6) 0.0581(16) Uani 1 1 d . . .
H9A H 0.3273 0.3383 0.4599 0.070 Uiso 1 1 calc R . .
C10 C 0.4220(4) 0.2474(4) 0.5445(5) 0.0501(14) Uani 1 1 d . . .
H10A H 0.4096 0.2154 0.4761 0.060 Uiso 1 1 calc R . .
C11 C 0.6241(4) 0.0980(3) 0.8133(5) 0.0416(12) Uani 1 1 d . . .
C12 C 0.5690(5) 0.0870(4) 0.8929(5) 0.0513(14) Uani 1 1 d . . .
H12A H 0.4967 0.0971 0.8669 0.062 Uiso 1 1 calc R . .
C13 C 0.6192(5) 0.0614(4) 1.0093(6) 0.0576(16) Uani 1 1 d . . .
H13A H 0.5810 0.0538 1.0615 0.069 Uiso 1 1 calc R . .
C14 C 0.7270(6) 0.0468(4) 1.0489(6) 0.0641(18) Uani 1 1 d . . .
H14A H 0.7610 0.0289 1.1275 0.077 Uiso 1 1 calc R . .
C15 C 0.7837(5) 0.0587(4) 0.9728(6) 0.0588(16) Uani 1 1 d . . .
H15A H 0.8564 0.0501 1.0004 0.071 Uiso 1 1 calc R . .
C16 C 0.7328(5) 0.0834(3) 0.8547(5) 0.0487(14) Uani 1 1 d . . .
H16A H 0.7713 0.0903 0.8027 0.058 Uiso 1 1 calc R . .
C17 C 0.1949(6) 0.0886(4) 0.3009(7) 0.0718(19) Uani 1 1 d . . .
C18 C 0.0950(8) 0.0951(7) 0.1990(9) 0.119(4) Uani 1 1 d . . .
Cl1 Cl 1.02053(18) 0.1690(2) 0.8617(2) 0.1221(11) Uani 1 1 d . . .
O1 O 0.9535(14) 0.1360(14) 0.7590(19) 0.161(5) Uani 0.50 1 d PU . .
O2 O 1.1021(16) 0.2244(15) 0.874(2) 0.178(5) Uani 0.50 1 d PU . .
O3 O 1.108(2) 0.1188(15) 0.917(3) 0.192(6) Uani 0.50 1 d PU . .
O4 O 0.9665(7) 0.1951(8) 0.9420(8) 0.187(5) Uani 1 1 d . . .
C1S C 0.1913(10) 0.1972(7) 0.6450(14) 0.156(5) Uani 1 1 d . . .
C2S C 0.2498(8) 0.1198(6) 0.6688(8) 0.087(2) Uani 1 1 d . . .
N1S N 0.2967(6) 0.0636(5) 0.6859(7) 0.090(2) Uani 1 1 d . . .
O1A O 0.9861(16) 0.0859(15) 0.863(2) 0.192(5) Uani 0.50 1 d PU . .
O2A O 0.9956(12) 0.2177(12) 0.7592(15) 0.149(4) Uani 0.50 1 d PU . .
O3A O 1.131(2) 0.1649(17) 0.923(3) 0.178(6) Uani 0.50 1 d PU . .
N2S N 0.9669(17) 0.0422(13) 0.407(2) 0.151(8) Uiso 0.50 1 d P . .
C3S C 1.0000 0.0000 0.5000 0.133(11) Uiso 0.50 2 d SP . .

loop_
_atom_site_aniso_label
_atom_site_aniso_U_11
_atom_site_aniso_U_22
_atom_site_aniso_U_33
_atom_site_aniso_U_23
_atom_site_aniso_U_13
_atom_site_aniso_U_12
Ag1 0.0477(3) 0.0425(3) 0.0543(3) -0.0114(2) 0.0176(2) -0.00627(19)
P1 0.0408(7) 0.0317(7) 0.0388(7) -0.0022(6) 0.0102(6) 0.0012(5)
N1 0.046(3) 0.041(3) 0.046(3) -0.002(2) 0.012(2) -0.004(2)
N2 0.045(3) 0.040(2) 0.039(2) -0.003(2) 0.012(2) -0.003(2)
N3 0.080(4) 0.076(4) 0.075(4) 0.011(4) 0.001(4) 0.002(4)
C1 0.041(3) 0.030(3) 0.044(3) 0.002(2) 0.011(2) -0.001(2)
C2 0.050(3) 0.057(4) 0.053(4) 0.000(3) 0.022(3) -0.001(3)
C3 0.052(3) 0.056(4) 0.059(4) 0.004(3) 0.018(3) -0.007(3)
C4 0.063(4) 0.037(3) 0.065(4) -0.007(3) 0.014(3) -0.011(3)
C5 0.044(3) 0.033(3) 0.043(3) -0.002(2) 0.010(2) -0.001(2)
C6 0.054(3) 0.045(3) 0.045(3) -0.007(3) 0.007(3) 0.005(3)
C7 0.067(4) 0.040(3) 0.058(4) -0.012(3) 0.019(3) 0.005(3)
C8 0.062(4) 0.037(3) 0.073(4) 0.003(3) 0.026(3) 0.014(3)
C9 0.061(4) 0.052(4) 0.055(4) 0.015(3) 0.012(3) 0.018(3)
C10 0.056(3) 0.048(3) 0.041(3) 0.001(3) 0.009(3) 0.008(3)
C11 0.044(3) 0.031(3) 0.046(3) 0.000(2) 0.012(2) 0.000(2)
C12 0.053(3) 0.050(3) 0.049(3) 0.002(3) 0.016(3) 0.004(3)
C13 0.071(4) 0.055(4) 0.051(4) 0.002(3) 0.025(3) -0.004(3)
C14 0.088(5) 0.050(4) 0.040(3) 0.004(3) 0.003(3) -0.002(3)
C15 0.054(4) 0.058(4) 0.052(4) 0.005(3) 0.001(3) 0.003(3)
C16 0.054(3) 0.035(3) 0.054(4) 0.000(3) 0.014(3) -0.002(3)
C17 0.082(5) 0.062(4) 0.062(4) 0.005(4) 0.013(4) 0.003(4)
C18 0.108(7) 0.117(8) 0.091(7) -0.004(6) -0.020(6) 0.023(6)
Cl1 0.0602(12) 0.198(3) 0.0930(17) 0.0448(19) 0.0055(12) -0.0228(16)
O1 0.105(8) 0.214(13) 0.148(9) 0.021(10) 0.019(8) 0.016(8)
O2 0.127(8) 0.222(13) 0.181(10) 0.046(10) 0.047(8) -0.008(9)
O3 0.116(8) 0.213(14) 0.209(10) 0.039(12) 0.003(8) 0.026(10)
O4 0.123(6) 0.327(15) 0.121(6) 0.006(8) 0.054(5) 0.015(8)
C1S 0.149(10) 0.123(9) 0.232(15) 0.066(10) 0.113(11) 0.065(8)
C2S 0.099(6) 0.094(6) 0.088(6) 0.002(5) 0.058(5) 0.000(5)
N1S 0.088(5) 0.089(5) 0.101(6) -0.005(4) 0.042(4) 0.008(4)
O1A 0.131(8) 0.217(13) 0.206(10) 0.020(11) 0.027(9) 0.004(9)
O2A 0.107(8) 0.211(13) 0.138(8) 0.066(9) 0.052(7) 0.014(8)
O3A 0.103(8) 0.213(15) 0.192(10) 0.050(12) 0.016(8) 0.014(10)

loop_
_atom_type_symbol
_atom_type_description
_atom_type_scat_dispersion_real
_atom_type_scat_dispersion_imag
_atom_type_scat_source
C C 0.0033 0.0016 'International Tables Vol C Tables 4.2.6.8 and 6.1.1.4'
H H 0.0000 0.0000 'International Tables Vol C Tables 4.2.6.8 and 6.1.1.4'
N N 0.0061 0.0033 'International Tables Vol C Tables 4.2.6.8 and 6.1.1.4'
O O 0.0106 0.0060 'International Tables Vol C Tables 4.2.6.8 and 6.1.1.4'
Cl Cl 0.1484 0.1585 'International Tables Vol C Tables 4.2.6.8 and 6.1.1.4'
Ag Ag -0.8971 1.1015 'International Tables Vol C Tables 4.2.6.8 and 6.1.1.4'
P P 0.1023 0.0942 'International Tables Vol C Tables 4.2.6.8 and 6.1.1.4'

loop_
_geom_angle_atom_site_label_1
_geom_angle_atom_site_label_2
_geom_angle_atom_site_label_3
_geom_angle
_geom_angle_site_symmetry_1
_geom_angle_site_symmetry_3
_geom_angle_publ_flag
N2 Ag1 P1 157.54(12) 3_656 . ?
N2 Ag1 N3 86.75(19) 3_656 . ?
P1 Ag1 N3 115.38(16) . . ?
N2 Ag1 Ag1 86.82(12) 3_656 3_656 ?
P1 Ag1 Ag1 83.94(4) . 3_656 ?
N3 Ag1 Ag1 104.53(17) . 3_656 ?
C1 P1 C11 106.4(2) . . ?
C1 P1 C5 104.8(2) . . ?
C11 P1 C5 107.2(2) . . ?
C1 P1 Ag1 113.26(17) . . ?
C11 P1 Ag1 114.93(17) . . ?
C5 P1 Ag1 109.61(17) . . ?
C3 N1 C1 107.2(5) . . ?
C3 N1 C4 124.6(5) . . ?
C1 N1 C4 128.1(5) . . ?
C1 N2 C2 106.9(5) . . ?
C1 N2 Ag1 126.8(4) . 3_656 ?
C2 N2 Ag1 124.9(4) . 3_656 ?
C17 N3 Ag1 163.1(6) . . ?
N2 C1 N1 110.2(5) . . ?
N2 C1 P1 121.5(4) . . ?
N1 C1 P1 128.2(4) . . ?
N2 C2 C3 109.2(5) . . ?
N1 C3 C2 106.4(5) . . ?
C6 C5 C10 118.8(5) . . ?
C6 C5 P1 124.5(4) . . ?
C10 C5 P1 116.7(4) . . ?
C5 C6 C7 120.0(6) . . ?
C8 C7 C6 121.1(6) . . ?
C7 C8 C9 119.8(5) . . ?
C10 C9 C8 119.6(6) . . ?
C9 C10 C5 120.8(6) . . ?
C12 C11 C16 118.4(5) . . ?
C12 C11 P1 119.2(4) . . ?
C16 C11 P1 122.2(4) . . ?
C13 C12 C11 121.2(6) . . ?
C12 C13 C14 119.7(6) . . ?
C15 C14 C13 120.3(6) . . ?
C14 C15 C16 120.0(6) . . ?
C15 C16 C11 120.4(6) . . ?
N3 C17 C18 178.3(9) . . ?
O1 Cl1 O2A 64.8(11) . . ?
O1 Cl1 O2 128.1(13) . . ?
O2A Cl1 O2 69.8(11) . . ?
O1 Cl1 O3A 134.7(16) . . ?
O2A Cl1 O3A 112.0(13) . . ?
O2 Cl1 O3A 48.1(11) . . ?
O1 Cl1 O3 111.6(15) . . ?
O2A Cl1 O3 131.2(16) . . ?
O2 Cl1 O3 80.8(13) . . ?
O3A Cl1 O3 33.7(13) . . ?
O1 Cl1 O4 112.1(9) . . ?
O2A Cl1 O4 111.2(9) . . ?
O2 Cl1 O4 106.6(11) . . ?
O3A Cl1 O4 110.6(14) . . ?
O3 Cl1 O4 114.1(16) . . ?
O1 Cl1 O1A 60.6(11) . . ?
O2A Cl1 O1A 125.2(13) . . ?
O2 Cl1 O1A 149.5(12) . . ?
O3A Cl1 O1A 103.3(13) . . ?
O3 Cl1 O1A 69.7(12) . . ?
O4 Cl1 O1A 92.7(10) . . ?
Cl1 O1 O1A 63.5(13) . . ?
Cl1 O1 O2A 59.0(11) . . ?
O1A O1 O2A 122(2) . . ?
O3A O2 Cl1 66.4(17) . . ?
O3A O2 O2A 115(3) . . ?
Cl1 O2 O2A 54.9(10) . . ?
O3A O2 O3 18(2) . . ?
Cl1 O2 O3 49.8(11) . . ?
O2A O2 O3 96.3(16) . . ?
O3A O3 Cl1 73(3) . . ?
O3A O3 O1A 129(4) . . ?
Cl1 O3 O1A 56.6(13) . . ?
O3A O3 O2 26(3) . . ?
Cl1 O3 O2 49.4(10) . . ?
O1A O3 O2 105.6(18) . . ?
N1S C2S C1S 177.2(10) . . ?
O1 O1A Cl1 56.0(13) . . ?
O1 O1A O3 96.4(19) . . ?
Cl1 O1A O3 53.8(12) . . ?
Cl1 O2A O1 56.2(10) . . ?
Cl1 O2A O2 55.3(9) . . ?
O1 O2A O2 107.4(15) . . ?
O3 O3A O2 135(5) . . ?
O3 O3A Cl1 73(3) . . ?
O2 O3A Cl1 65.5(17) . . ?
N2S C3S N2S 180.000(5) . 3_756 ?

loop_
_geom_bond_atom_site_label_1
_geom_bond_atom_site_label_2
_geom_bond_distance
_geom_bond_site_symmetry_2
_geom_bond_publ_flag
Ag1 N2 2.198(4) 3_656 ?
Ag1 P1 2.3807(14) . ?
Ag1 N3 2.506(6) . ?
Ag1 Ag1 2.9932(9) 3_656 ?
P1 C1 1.809(6) . ?
P1 C11 1.814(6) . ?
P1 C5 1.831(5) . ?
N1 C3 1.364(8) . ?
N1 C1 1.368(7) . ?
N1 C4 1.446(7) . ?
N2 C1 1.330(7) . ?
N2 C2 1.359(7) . ?
N2 Ag1 2.198(4) 3_656 ?
N3 C17 1.116(9) . ?
C2 C3 1.380(8) . ?
C5 C6 1.381(8) . ?
C5 C10 1.387(7) . ?
C6 C7 1.382(8) . ?
C7 C8 1.355(9) . ?
C8 C9 1.386(9) . ?
C9 C10 1.377(8) . ?
C11 C12 1.386(8) . ?
C11 C16 1.396(8) . ?
C12 C13 1.373(9) . ?
C13 C14 1.385(9) . ?
C14 C15 1.369(10) . ?
C15 C16 1.387(8) . ?
C17 C18 1.469(11) . ?
Cl1 O1 1.35(2) . ?
Cl1 O2A 1.395(15) . ?
Cl1 O2 1.40(2) . ?
Cl1 O3A 1.41(3) . ?
Cl1 O3 1.41(3) . ?
Cl1 O4 1.437(9) . ?
Cl1 O1A 1.46(3) . ?
O1 O1A 1.42(3) . ?
O1 O2A 1.47(2) . ?
O2 O3A 1.15(3) . ?
O2 O2A 1.60(3) . ?
O2 O3 1.83(3) . ?
O3 O3A 0.82(3) . ?
O3 O1A 1.64(3) . ?
C1S C2S 1.487(13) . ?
C2S N1S 1.108(10) . ?
N2S C3S 1.25(2) . ?
C3S N2S 1.25(2) 3_756 ?

loop_
_geom_torsion_atom_site_label_1
_geom_torsion_atom_site_label_2
_geom_torsion_atom_site_label_3
_geom_torsion_atom_site_label_4
_geom_torsion
_geom_torsion_site_symmetry_1
_geom_torsion_site_symmetry_2
_geom_torsion_site_symmetry_3
_geom_torsion_site_symmetry_4
_geom_torsion_publ_flag
N2 Ag1 P1 C1 87.1(4) 3_656 . . . ?
N3 Ag1 P1 C1 -82.4(3) . . . . ?
Ag1 Ag1 P1 C1 20.81(18) 3_656 . . . ?
N2 Ag1 P1 C11 -35.5(4) 3_656 . . . ?
N3 Ag1 P1 C11 155.0(3) . . . . ?
Ag1 Ag1 P1 C11 -101.7(2) 3_656 . . . ?
N2 Ag1 P1 C5 -156.3(4) 3_656 . . . ?
N3 Ag1 P1 C5 34.2(3) . . . . ?
Ag1 Ag1 P1 C5 137.47(19) 3_656 . . . ?
N2 Ag1 N3 C17 15(2) 3_656 . . . ?
P1 Ag1 N3 C17 -169(2) . . . . ?
Ag1 Ag1 N3 C17 101(2) 3_656 . . . ?
C2 N2 C1 N1 1.1(6) . . . . ?
Ag1 N2 C1 N1 167.7(3) 3_656 . . . ?
C2 N2 C1 P1 178.3(4) . . . . ?
Ag1 N2 C1 P1 -15.1(6) 3_656 . . . ?
C3 N1 C1 N2 -0.9(6) . . . . ?
C4 N1 C1 N2 -178.1(5) . . . . ?
C3 N1 C1 P1 -177.9(4) . . . . ?
C4 N1 C1 P1 4.9(8) . . . . ?
C11 P1 C1 N2 116.1(4) . . . . ?
C5 P1 C1 N2 -130.6(4) . . . . ?
Ag1 P1 C1 N2 -11.1(5) . . . . ?
C11 P1 C1 N1 -67.3(5) . . . . ?
C5 P1 C1 N1 46.1(5) . . . . ?
Ag1 P1 C1 N1 165.5(4) . . . . ?
C1 N2 C2 C3 -0.9(6) . . . . ?
Ag1 N2 C2 C3 -167.8(4) 3_656 . . . ?
C1 N1 C3 C2 0.4(6) . . . . ?
C4 N1 C3 C2 177.7(5) . . . . ?
N2 C2 C3 N1 0.3(7) . . . . ?
C1 P1 C5 C6 -108.2(5) . . . . ?
C11 P1 C5 C6 4.5(6) . . . . ?
Ag1 P1 C5 C6 129.9(5) . . . . ?
C1 P1 C5 C10 73.8(5) . . . . ?
C11 P1 C5 C10 -173.4(4) . . . . ?
Ag1 P1 C5 C10 -48.0(5) . . . . ?
C10 C5 C6 C7 -0.7(9) . . . . ?
P1 C5 C6 C7 -178.6(5) . . . . ?
C5 C6 C7 C8 0.2(10) . . . . ?
C6 C7 C8 C9 -0.4(10) . . . . ?
C7 C8 C9 C10 1.1(10) . . . . ?
C8 C9 C10 C5 -1.6(10) . . . . ?
C6 C5 C10 C9 1.4(9) . . . . ?
P1 C5 C10 C9 179.5(5) . . . . ?
C1 P1 C11 C12 176.5(4) . . . . ?
C5 P1 C11 C12 64.8(5) . . . . ?
Ag1 P1 C11 C12 -57.3(5) . . . . ?
C1 P1 C11 C16 -9.0(5) . . . . ?
C5 P1 C11 C16 -120.7(5) . . . . ?
Ag1 P1 C11 C16 117.2(4) . . . . ?
C16 C11 C12 C13 -0.8(8) . . . . ?
P1 C11 C12 C13 173.9(5) . . . . ?
C11 C12 C13 C14 0.5(9) . . . . ?
C12 C13 C14 C15 0.7(10) . . . . ?
C13 C14 C15 C16 -1.6(10) . . . . ?
C14 C15 C16 C11 1.4(9) . . . . ?
C12 C11 C16 C15 -0.2(8) . . . . ?
P1 C11 C16 C15 -174.7(5) . . . . ?
Ag1 N3 C17 C18 -52(36) . . . . ?
O2A Cl1 O1 O1A 175.9(16) . . . . ?
O2 Cl1 O1 O1A 144.6(17) . . . . ?
O3A Cl1 O1 O1A 79(2) . . . . ?
O3 Cl1 O1 O1A 49.2(19) . . . . ?
O4 Cl1 O1 O1A -80.2(13) . . . . ?
O2 Cl1 O1 O2A -31.3(18) . . . . ?
O3A Cl1 O1 O2A -97(2) . . . . ?
O3 Cl1 O1 O2A -126.7(16) . . . . ?
O4 Cl1 O1 O2A 103.9(11) . . . . ?
O1A Cl1 O1 O2A -175.9(16) . . . . ?
O1 Cl1 O2 O3A -120(2) . . . . ?
O2A Cl1 O2 O3A -150(3) . . . . ?
O3 Cl1 O2 O3A -9(3) . . . . ?
O4 Cl1 O2 O3A 103(2) . . . . ?
O1A Cl1 O2 O3A -24(4) . . . . ?
O1 Cl1 O2 O2A 30.1(17) . . . . ?
O3A Cl1 O2 O2A 150(3) . . . . ?
O3 Cl1 O2 O2A 140.4(18) . . . . ?
O4 Cl1 O2 O2A -107.0(10) . . . . ?
O1A Cl1 O2 O2A 126(3) . . . . ?
O1 Cl1 O2 O3 -110(2) . . . . ?
O2A Cl1 O2 O3 -140.4(18) . . . . ?
O3A Cl1 O2 O3 9(3) . . . . ?
O4 Cl1 O2 O3 112.5(16) . . . . ?
O1A Cl1 O2 O3 -14(3) . . . . ?
O1 Cl1 O3 O3A 140(4) . . . . ?
O2A Cl1 O3 O3A 65(5) . . . . ?
O2 Cl1 O3 O3A 13(4) . . . . ?
O4 Cl1 O3 O3A -91(4) . . . . ?
O1A Cl1 O3 O3A -175(5) . . . . ?
O1 Cl1 O3 O1A -44.7(18) . . . . ?
O2A Cl1 O3 O1A -119.6(18) . . . . ?
O2 Cl1 O3 O1A -172.2(17) . . . . ?
O3A Cl1 O3 O1A 175(5) . . . . ?
O4 Cl1 O3 O1A 83.6(14) . . . . ?
O1 Cl1 O3 O2 127.5(14) . . . . ?
O2A Cl1 O3 O2 52.7(19) . . . . ?
O3A Cl1 O3 O2 -13(4) . . . . ?
O4 Cl1 O3 O2 -104.2(12) . . . . ?
O1A Cl1 O3 O2 172.2(17) . . . . ?
Cl1 O2 O3 O3A -151(9) . . . . ?
O2A O2 O3 O3A 177(8) . . . . ?
O3A O2 O3 Cl1 151(9) . . . . ?
O2A O2 O3 Cl1 -31.6(13) . . . . ?
O3A O2 O3 O1A 158(10) . . . . ?
Cl1 O2 O3 O1A 6.7(15) . . . . ?
O2A O2 O3 O1A -25(2) . . . . ?
O2A O1 O1A Cl1 4.1(16) . . . . ?
Cl1 O1 O1A O3 -37.5(15) . . . . ?
O2A O1 O1A O3 -33(3) . . . . ?
O2A Cl1 O1A O1 -4.5(17) . . . . ?
O2 Cl1 O1A O1 -116(3) . . . . ?
O3A Cl1 O1A O1 -134.2(17) . . . . ?
O3 Cl1 O1A O1 -131(2) . . . . ?
O4 Cl1 O1A O1 113.9(11) . . . . ?
O1 Cl1 O1A O3 131(2) . . . . ?
O2A Cl1 O1A O3 126.8(19) . . . . ?
O2 Cl1 O1A O3 15(3) . . . . ?
O3A Cl1 O1A O3 -3(3) . . . . ?
O4 Cl1 O1A O3 -114.7(17) . . . . ?
O3A O3 O1A O1 45(7) . . . . ?
Cl1 O3 O1A O1 38.8(17) . . . . ?
O2 O3 O1A O1 33(3) . . . . ?
O3A O3 O1A Cl1 6(6) . . . . ?
O2 O3 O1A Cl1 -6.1(13) . . . . ?
O2 Cl1 O2A O1 154.2(15) . . . . ?
O3A Cl1 O2A O1 130.5(17) . . . . ?
O3 Cl1 O2A O1 97.4(19) . . . . ?
O4 Cl1 O2A O1 -105.2(11) . . . . ?
O1A Cl1 O2A O1 4.4(17) . . . . ?
O1 Cl1 O2A O2 -154.2(15) . . . . ?
O3A Cl1 O2A O2 -23.7(19) . . . . ?
O3 Cl1 O2A O2 -57(2) . . . . ?
O4 Cl1 O2A O2 100.6(12) . . . . ?
O1A Cl1 O2A O2 -149.8(16) . . . . ?
O1A O1 O2A Cl1 -4.3(17) . . . . ?
Cl1 O1 O2A O2 22.0(13) . . . . ?
O1A O1 O2A O2 18(3) . . . . ?
O3A O2 O2A Cl1 30(2) . . . . ?
O3 O2 O2A Cl1 29.3(13) . . . . ?
O3A O2 O2A O1 8(3) . . . . ?
Cl1 O2 O2A O1 -22.3(13) . . . . ?
O3 O2 O2A O1 7(2) . . . . ?
Cl1 O3 O3A O2 -22(7) . . . . ?
O1A O3 O3A O2 -28(12) . . . . ?
O1A O3 O3A Cl1 -5(5) . . . . ?
O2 O3 O3A Cl1 22(7) . . . . ?
Cl1 O2 O3A O3 23(8) . . . . ?
O2A O2 O3A O3 -3(9) . . . . ?
O2A O2 O3A Cl1 -26.8(19) . . . . ?
O3 O2 O3A Cl1 -23(8) . . . . ?
O1 Cl1 O3A O3 -57(5) . . . . ?
O2A Cl1 O3A O3 -132(4) . . . . ?
O2 Cl1 O3A O3 -163(6) . . . . ?
O4 Cl1 O3A O3 103(4) . . . . ?
O1A Cl1 O3A O3 5(5) . . . . ?
O1 Cl1 O3A O2 106(2) . . . . ?
O2A Cl1 O3A O2 30(3) . . . . ?
O3 Cl1 O3A O2 163(6) . . . . ?
O4 Cl1 O3A O2 -94(2) . . . . ?
O1A Cl1 O3A O2 168(2) . . . . ?
